data_2014065
loop_
_publ_author_name
'Glidewell, Christopher'
'Low, John N.'
'Skakle, Janet M. S.'
'Wardell, James L.'

_publ_section_title
;
 2,3-Bis[(4-methylphenyl)sulfanyl]-4<i>H</i>-1-benzothiopyran-4-one
 1,1-dioxide forms a framework built from
 C---H&#x00B7;&#x00B7;&#x00B7;O, C---H&#x00B7;&#x00B7;&#x00B7;\p(arene)
 and \p--\p interactions
;
_journal_issue 5
_journal_name_full 'Acta Crystallographica Section C'
_journal_page_first o350
_journal_page_last o352
_journal_paper_doi 10.1107/S0108270104006286
_journal_volume 60
_journal_year 2004
_chemical_formula_iupac 'C23 H18 O3 S3'
_chemical_formula_moiety 'C23 H18 O3 S3'
_chemical_formula_sum 'C23 H18 O3 S3'
_chemical_formula_weight 438.58
_chemical_name_systematic
;
2,3-Bis[(4-methylphenyl)sulfanyl]-4H-1-benzothiopyran-4-one 1,1-dioxide
;
_space_group_IT_number 14
_symmetry_cell_setting monoclinic
_symmetry_space_group_name_Hall '-P 2ybc'
_symmetry_space_group_name_H-M 'P 1 21/c 1'
_atom_sites_solution_hydrogens geom
_atom_sites_solution_primary direct
_atom_sites_solution_secondary difmap
_cell_angle_alpha 90.00
_cell_angle_beta 91.253(2)
_cell_angle_gamma 90.00
_cell_formula_units_Z 4
_cell_length_a 9.6349(3)
_cell_length_b 22.5791(7)
_cell_length_c 9.1895(4)
_cell_measurement_reflns_used 4564
_cell_measurement_temperature 120(2)
_cell_measurement_theta_max 27.50
_cell_measurement_theta_min 3.16
_cell_volume 1998.67(12)
_computing_cell_refinement 'DENZO-SMN (Otwinowski & Minor, 1997)'
_computing_data_collection 'KappaCCD Server Software (Nonius, 1997)'
_computing_data_reduction DENZO-SMN
_computing_molecular_graphics 'PLATON (Spek, 2003)'
_computing_publication_material 'SHELXL97  and PRPKAPPA (Ferguson, 1999)'
_computing_structure_refinement 'OSCAIL  and SHELXL97 (Sheldrick, 1997)'
_computing_structure_solution 'OSCAIL (McArdle, 2003) and SHELXS97 (Sheldrick, 1997)'
_diffrn_ambient_temperature 120(2)
_diffrn_measured_fraction_theta_full 0.995
_diffrn_measured_fraction_theta_max 0.995
_diffrn_measurement_device_type 'Nonius KappaCCD area-detector'
_diffrn_measurement_method '\f scans, and \w scans with \k offsets'
_diffrn_radiation_monochromator graphite
_diffrn_radiation_source 'rotating anode'
_diffrn_radiation_type 'Mo K\a'
_diffrn_radiation_wavelength 0.71073
_diffrn_reflns_av_R_equivalents 0.0514
_diffrn_reflns_av_sigmaI/netI 0.0811
_diffrn_reflns_limit_h_max 12
_diffrn_reflns_limit_h_min -12
_diffrn_reflns_limit_k_max 29
_diffrn_reflns_limit_k_min -27
_diffrn_reflns_limit_l_max 11
_diffrn_reflns_limit_l_min -11
_diffrn_reflns_number 8989
_diffrn_reflns_theta_full 27.50
_diffrn_reflns_theta_max 27.50
_diffrn_reflns_theta_min 3.16
_diffrn_standards_decay_% negligible
_exptl_absorpt_coefficient_mu 0.394
_exptl_absorpt_correction_T_max 0.962
_exptl_absorpt_correction_T_min 0.891
_exptl_absorpt_correction_type multi-scan
_exptl_absorpt_process_details '(SORTAV; Blessing, 1995, 1997)'
_exptl_crystal_colour orange
_exptl_crystal_density_diffrn 1.458
_exptl_crystal_density_meas ?
_exptl_crystal_density_method 'not measured'
_exptl_crystal_description block
_exptl_crystal_F_000 912
_exptl_crystal_size_max 0.30
_exptl_crystal_size_mid 0.20
_exptl_crystal_size_min 0.10
_refine_diff_density_max 0.324
_refine_diff_density_min -0.521
_refine_ls_extinction_method none
_refine_ls_goodness_of_fit_ref 1.003
_refine_ls_hydrogen_treatment constr
_refine_ls_matrix_type full
_refine_ls_number_parameters 264
_refine_ls_number_reflns 4564
_refine_ls_number_restraints 0
_refine_ls_restrained_S_all 1.003
_refine_ls_R_factor_all 0.0859
_refine_ls_R_factor_gt 0.0440
_refine_ls_shift/su_max 0.001
_refine_ls_shift/su_mean 0.000
_refine_ls_structure_factor_coef Fsqd
_refine_ls_weighting_details 'w = 1/[\s^2^(Fo^2^)+(0.0507P)^2^] where P=(Fo^2^+2Fc^2^)/3'
_refine_ls_weighting_scheme calc
_refine_ls_wR_factor_gt 0.0945
_refine_ls_wR_factor_ref 0.1071
_reflns_number_gt 3002
_reflns_number_total 4564
_reflns_threshold_expression I>2\s(I)
_cod_data_source_file sk1715.cif
_cod_data_source_block I
_cod_depositor_comments
;
The following automatic conversions were performed:

'_exptl_crystal_density_meas' value 'not measured' was changed to '?'
- the value is perceived as not measured.

Automatic conversion script
Id: cif_fix_values 3008 2015-01-20 13:52:24Z robertas 
;
_cod_original_sg_symbol_H-M 'P 21/c'
_cod_database_code 2014065
_cod_database_fobs_code 2014065

loop_
_symmetry_equiv_pos_as_xyz
'x, y, z'
'x, -y+1/2, z+1/2'
'-x, -y, -z'
'-x, y-1/2, -z-1/2'

loop_
_atom_site_label
_atom_site_fract_x
_atom_site_fract_y
_atom_site_fract_z
_atom_site_U_iso_or_equiv
_atom_site_adp_type
_atom_site_calc_flag
_atom_site_refinement_flags
_atom_site_occupancy
_atom_site_disorder_assembly
_atom_site_disorder_group
_atom_site_type_symbol
S1 0.10208(6) 0.27529(2) 0.70282(7) 0.01843(16) Uani d . 1 . . S
S2 0.13922(6) 0.08214(2) 0.68332(7) 0.02260(17) Uani d . 1 . . S
S3 0.32554(6) 0.19732(3) 0.79040(7) 0.02217(16) Uani d . 1 . . S
O11 0.11720(15) 0.30057(7) 0.84572(18) 0.0233(4) Uani d . 1 . . O
O12 0.17223(16) 0.30414(7) 0.58686(19) 0.0267(4) Uani d . 1 . . O
O71 -0.10696(15) 0.12330(6) 0.51304(18) 0.0218(4) Uani d . 1 . . O
C1 -0.0756(2) 0.27169(9) 0.6587(3) 0.0171(5) Uani d . 1 . . C
C2 -0.1518(2) 0.32310(10) 0.6758(3) 0.0236(6) Uani d . 1 . . C
C3 -0.2905(2) 0.32394(10) 0.6330(3) 0.0257(6) Uani d . 1 . . C
C4 -0.3504(2) 0.27408(10) 0.5710(3) 0.0281(6) Uani d . 1 . . C
C5 -0.2743(2) 0.22280(10) 0.5535(3) 0.0231(6) Uani d . 1 . . C
C6 -0.1351(2) 0.22067(10) 0.5987(3) 0.0182(5) Uani d . 1 . . C
C7 -0.0597(2) 0.16342(10) 0.5866(3) 0.0183(5) Uani d . 1 . . C
C8 0.0763(2) 0.15497(9) 0.6694(3) 0.0167(5) Uani d . 1 . . C
C9 0.1564(2) 0.20056(10) 0.7156(3) 0.0172(5) Uani d . 1 . . C
C21 -0.0051(2) 0.04489(10) 0.7584(3) 0.0198(5) Uani d . 1 . . C
C22 -0.0710(2) 0.06696(10) 0.8804(3) 0.0246(6) Uani d . 1 . . C
C23 -0.1755(3) 0.03432(10) 0.9435(3) 0.0255(6) Uani d . 1 . . C
C24 -0.2159(2) -0.02075(10) 0.8883(3) 0.0219(5) Uani d . 1 . . C
C25 -0.1481(2) -0.04205(10) 0.7681(3) 0.0207(5) Uani d . 1 . . C
C26 -0.0441(2) -0.00996(9) 0.7019(3) 0.0199(5) Uani d . 1 . . C
C27 -0.3309(2) -0.05497(11) 0.9582(3) 0.0283(6) Uani d . 1 . . C
C31 0.4161(2) 0.15200(10) 0.6649(3) 0.0176(5) Uani d . 1 . . C
C32 0.3887(2) 0.15339(10) 0.5171(3) 0.0204(5) Uani d . 1 . . C
C33 0.4637(2) 0.11650(10) 0.4260(3) 0.0205(5) Uani d . 1 . . C
C34 0.5672(2) 0.07933(9) 0.4805(3) 0.0206(5) Uani d . 1 . . C
C35 0.5950(2) 0.07985(10) 0.6290(3) 0.0218(6) Uani d . 1 . . C
C36 0.5194(2) 0.11533(10) 0.7220(3) 0.0206(5) Uani d . 1 . . C
C37 0.6488(2) 0.04015(10) 0.3807(3) 0.0277(6) Uani d . 1 . . C
H2 -0.1093 0.3575 0.7165 0.028 Uiso calc R 1 . . H
H3 -0.3443 0.3587 0.6462 0.031 Uiso calc R 1 . . H
H4 -0.4450 0.2751 0.5400 0.034 Uiso calc R 1 . . H
H5 -0.3168 0.1889 0.5106 0.028 Uiso calc R 1 . . H
H22 -0.0444 0.1042 0.9202 0.030 Uiso calc R 1 . . H
H23 -0.2207 0.0498 1.0261 0.031 Uiso calc R 1 . . H
H25 -0.1734 -0.0797 0.7297 0.025 Uiso calc R 1 . . H
H26 0.0002 -0.0253 0.6187 0.024 Uiso calc R 1 . . H
H27A -0.4202 -0.0432 0.9142 0.042 Uiso calc R 1 . . H
H27B -0.3308 -0.0465 1.0628 0.042 Uiso calc R 1 . . H
H27C -0.3163 -0.0975 0.9431 0.042 Uiso calc R 1 . . H
H32 0.3195 0.1792 0.4778 0.025 Uiso calc R 1 . . H
H33 0.4436 0.1168 0.3243 0.025 Uiso calc R 1 . . H
H35 0.6672 0.0555 0.6679 0.026 Uiso calc R 1 . . H
H36 0.5382 0.1145 0.8239 0.025 Uiso calc R 1 . . H
H37A 0.5900 0.0286 0.2970 0.042 Uiso calc R 1 . . H
H37B 0.6792 0.0046 0.4336 0.042 Uiso calc R 1 . . H
H37C 0.7301 0.0618 0.3466 0.042 Uiso calc R 1 . . H

loop_
_atom_site_aniso_label
_atom_site_aniso_U_11
_atom_site_aniso_U_22
_atom_site_aniso_U_33
_atom_site_aniso_U_12
_atom_site_aniso_U_13
_atom_site_aniso_U_23
S1 0.0175(3) 0.0173(3) 0.0205(4) -0.0009(2) 0.0010(2) -0.0026(2)
S2 0.0189(3) 0.0167(3) 0.0323(4) 0.0018(2) 0.0023(3) -0.0008(3)
S3 0.0159(3) 0.0273(3) 0.0233(4) 0.0013(2) -0.0016(2) -0.0079(3)
O11 0.0212(8) 0.0240(9) 0.0245(10) 0.0006(7) -0.0043(7) -0.0101(7)
O12 0.0263(9) 0.0234(9) 0.0308(11) -0.0068(7) 0.0088(8) 0.0022(8)
O71 0.0213(8) 0.0199(9) 0.0243(10) -0.0032(7) -0.0010(7) -0.0043(7)
C1 0.0178(11) 0.0189(12) 0.0147(13) -0.0008(10) 0.0006(10) 0.0002(9)
C2 0.0268(13) 0.0185(12) 0.0256(15) 0.0005(10) -0.0006(11) -0.0004(11)
C3 0.0231(13) 0.0192(12) 0.0349(17) 0.0058(10) -0.0012(12) 0.0027(11)
C4 0.0186(12) 0.0264(13) 0.0390(17) 0.0028(11) -0.0049(11) 0.0043(12)
C5 0.0231(12) 0.0195(12) 0.0267(15) -0.0010(10) -0.0019(11) 0.0024(10)
C6 0.0180(11) 0.0197(12) 0.0170(13) -0.0023(9) 0.0021(10) 0.0003(10)
C7 0.0175(11) 0.0207(12) 0.0168(13) -0.0021(10) 0.0007(10) -0.0010(10)
C8 0.0151(11) 0.0169(11) 0.0183(13) 0.0008(9) 0.0040(10) -0.0006(10)
C9 0.0148(11) 0.0209(12) 0.0162(13) 0.0015(10) 0.0037(10) -0.0024(10)
C21 0.0207(12) 0.0185(12) 0.0201(14) 0.0023(9) -0.0020(10) 0.0018(10)
C22 0.0299(13) 0.0192(12) 0.0247(15) 0.0013(11) -0.0007(11) -0.0030(11)
C23 0.0284(13) 0.0273(13) 0.0211(15) 0.0050(11) 0.0040(11) -0.0016(11)
C24 0.0237(12) 0.0221(12) 0.0197(14) 0.0033(10) -0.0016(11) 0.0054(10)
C25 0.0239(12) 0.0145(12) 0.0236(15) 0.0003(9) -0.0039(11) 0.0009(10)
C26 0.0221(12) 0.0194(12) 0.0182(13) 0.0051(10) -0.0012(10) -0.0004(10)
C27 0.0290(13) 0.0284(14) 0.0275(16) -0.0041(11) 0.0035(12) 0.0032(11)
C31 0.0127(10) 0.0189(12) 0.0213(14) 0.0007(9) 0.0022(10) 0.0001(10)
C32 0.0131(11) 0.0230(12) 0.0250(15) 0.0002(10) -0.0009(10) 0.0018(11)
C33 0.0170(11) 0.0257(12) 0.0187(14) -0.0040(10) 0.0006(10) -0.0027(10)
C34 0.0150(11) 0.0175(12) 0.0293(16) -0.0028(9) 0.0041(11) -0.0032(10)
C35 0.0148(11) 0.0187(12) 0.0320(16) 0.0028(10) 0.0013(11) 0.0038(11)
C36 0.0198(12) 0.0241(13) 0.0178(14) -0.0016(10) -0.0009(10) 0.0042(10)
C37 0.0237(13) 0.0233(13) 0.0364(17) -0.0006(10) 0.0059(12) -0.0095(12)

loop_
_atom_type_symbol
_atom_type_description
_atom_type_scat_dispersion_real
_atom_type_scat_dispersion_imag
_atom_type_scat_source
C C 0.0033 0.0016 'International Tables Vol C Tables 4.2.6.8 and 6.1.1.4'
H H 0.0000 0.0000 'International Tables Vol C Tables 4.2.6.8 and 6.1.1.4'
O O 0.0106 0.0060 'International Tables Vol C Tables 4.2.6.8 and 6.1.1.4'
S S 0.1246 0.1234 'International Tables Vol C Tables 4.2.6.8 and 6.1.1.4'

loop_
_geom_angle_atom_site_label_1
_geom_angle_atom_site_label_2
_geom_angle_atom_site_label_3
_geom_angle
_geom_angle_publ_flag
C2 C1 C6 121.6(2) no
C2 C1 S1 116.90(17) no
C6 C1 S1 121.35(17) no
C1 C2 C3 119.3(2) no
C1 C2 H2 120.3 no
C3 C2 H2 120.3 no
C4 C3 C2 119.8(2) no
C4 C3 H3 120.1 no
C2 C3 H3 120.1 no
C5 C4 C3 120.9(2) no
C5 C4 H4 119.6 no
C3 C4 H4 119.6 no
C4 C5 C6 120.2(2) no
C4 C5 H5 119.9 no
C6 C5 H5 119.9 no
C1 C6 C5 118.2(2) no
C1 C6 C7 123.4(2) no
C5 C6 C7 118.3(2) no
O71 C7 C6 120.8(2) no
O71 C7 C8 119.8(2) no
C6 C7 C8 119.37(19) no
C9 C8 C7 123.0(2) no
C9 C8 S2 119.85(18) no
C7 C8 S2 116.63(16) no
C8 C9 S3 127.61(18) no
C8 C9 S1 122.73(18) no
S3 C9 S1 109.64(12) no
O11 S1 O12 117.38(10) y
O12 S1 C1 108.89(11) no
O11 S1 C1 108.00(10) no
O12 S1 C9 109.85(10) no
O11 S1 C9 107.11(11) no
C1 S1 C9 104.88(10) y
C8 S2 C21 101.52(10) y
C26 C21 C22 119.7(2) no
C26 C21 S2 118.90(17) no
C22 C21 S2 121.16(18) no
C23 C22 C21 119.6(2) no
C23 C22 H22 120.2 no
C21 C22 H22 120.2 no
C22 C23 C24 121.4(2) no
C22 C23 H23 119.3 no
C24 C23 H23 119.3 no
C25 C24 C23 117.9(2) no
C25 C24 C27 121.8(2) no
C23 C24 C27 120.3(2) no
C24 C25 C26 121.8(2) no
C24 C25 H25 119.1 no
C26 C25 H25 119.1 no
C25 C26 C21 119.5(2) no
C25 C26 H26 120.2 no
C21 C26 H26 120.2 no
C24 C27 H27A 109.5 no
C24 C27 H27B 109.5 no
H27A C27 H27B 109.5 no
C24 C27 H27C 109.5 no
H27A C27 H27C 109.5 no
H27B C27 H27C 109.5 no
C9 S3 C31 103.53(11) y
C32 C31 C36 120.4(2) no
C32 C31 S3 122.52(17) no
C36 C31 S3 117.03(18) no
C31 C32 C33 119.1(2) no
C31 C32 H32 120.4 no
C33 C32 H32 120.4 no
C34 C33 C32 121.5(2) no
C34 C33 H33 119.3 no
C32 C33 H33 119.3 no
C35 C34 C33 118.2(2) no
C35 C34 C37 120.8(2) no
C33 C34 C37 121.0(2) no
C34 C35 C36 121.2(2) no
C34 C35 H35 119.4 no
C36 C35 H35 119.4 no
C31 C36 C35 119.5(2) no
C31 C36 H36 120.3 no
C35 C36 H36 120.3 no
C34 C37 H37A 109.5 no
C34 C37 H37B 109.5 no
H37A C37 H37B 109.5 no
C34 C37 H37C 109.5 no
H37A C37 H37C 109.5 no
H37B C37 H37C 109.5 no

loop_
_geom_bond_atom_site_label_1
_geom_bond_atom_site_label_2
_geom_bond_site_symmetry_2
_geom_bond_distance
_geom_bond_publ_flag
C1 C2 . 1.384(3) no
C1 C6 . 1.395(3) no
S1 C1 . 1.753(2) y
S1 C9 . 1.770(2) y
C8 S2 . 1.756(2) y
S2 C21 . 1.778(2) y
C9 S3 . 1.757(2) y
S3 C31 . 1.784(2) y
S1 O11 . 1.4363(17) y
S1 O12 . 1.4311(16) y
C6 C7 . 1.488(3) y
C7 C8 . 1.513(3) y
C8 C9 . 1.349(3) y
C7 O71 . 1.213(3) y
C2 C3 . 1.385(3) no
C2 H2 . 0.95 no
C3 C4 . 1.382(3) no
C3 H3 . 0.95 no
C4 C5 . 1.381(3) no
C4 H4 . 0.95 no
C5 C6 . 1.396(3) no
C5 H5 . 0.95 no
C21 C26 . 1.391(3) no
C21 C22 . 1.392(3) no
C22 C23 . 1.385(3) no
C22 H22 . 0.95 no
C23 C24 . 1.395(3) no
C23 H23 . 0.95 no
C24 C25 . 1.382(3) no
C24 C27 . 1.506(3) no
C25 C26 . 1.388(3) no
C25 H25 . 0.95 no
C26 H26 . 0.95 no
C27 H27A . 0.98 no
C27 H27B . 0.98 no
C27 H27C . 0.98 no
C31 C32 . 1.379(3) no
C31 C36 . 1.388(3) no
C32 C33 . 1.394(3) no
C32 H32 . 0.95 no
C33 C34 . 1.389(3) no
C33 H33 . 0.95 no
C34 C35 . 1.384(3) no
C34 C37 . 1.508(3) no
C35 C36 . 1.390(3) no
C35 H35 . 0.95 no
C36 H36 . 0.95 no
C37 H37A . 0.98 no
C37 H37B . 0.98 no
C37 H37C . 0.98 no

loop_
_geom_hbond_atom_site_label_D
_geom_hbond_atom_site_label_H
_geom_hbond_atom_site_label_A
_geom_hbond_site_symmetry_A
_geom_hbond_distance_DH
_geom_hbond_distance_HA
_geom_hbond_distance_DA
_geom_hbond_angle_DHA
_geom_hbond_publ_flag
C32 H32 O11 2_554 0.95 2.32 3.197(3) 154 y
C5 H5 Cg1 1_455 0.95 2.55 3.308(2) 137 y
C35 H35 Cg2 1_655 0.95 2.73 3.658(2) 164 y

loop_
_geom_torsion_atom_site_label_1
_geom_torsion_atom_site_label_2
_geom_torsion_atom_site_label_3
_geom_torsion_atom_site_label_4
_geom_torsion
_geom_torsion_publ_flag
C6 C1 C2 C3 0.3(3) no
S1 C1 C2 C3 175.50(19) no
C1 C2 C3 C4 -1.4(4) no
C2 C3 C4 C5 1.2(4) no
C3 C4 C5 C6 0.1(4) no
C2 C1 C6 C5 1.0(3) no
S1 C1 C6 C5 -174.01(17) no
C2 C1 C6 C7 -176.1(2) no
S1 C1 C6 C7 8.8(3) y
C1 C6 C7 C8 13.2(3) y
C6 C7 C8 C9 -22.1(3) y
C7 C8 C9 S1 7.4(3) y
C8 C9 S1 C1 11.8(2) y
C9 S1 C1 C6 -19.7(2) y
O71 C7 C8 C9 159.0(2) y
O71 C7 C6 C1 -167.9(2) y
C9 C8 S2 C21 133.62(19) y
C8 S2 C21 C22 -49.7(2) y
C8 C9 S3 C31 49.6(2) y
C9 S3 C31 C32 35.3(2) y
C4 C5 C6 C1 -1.2(3) no
C4 C5 C6 C7 176.1(2) no
C5 C6 C7 O71 15.0(3) no
C5 C6 C7 C8 -163.9(2) no
O71 C7 C8 S2 -12.7(3) no
C6 C7 C8 S2 166.13(16) no
C7 C8 C9 S3 -170.73(16) no
S2 C8 C9 S3 0.8(3) no
S2 C8 C9 S1 178.94(12) no
C2 C1 S1 O12 -77.4(2) no
C6 C1 S1 O12 97.8(2) no
C2 C1 S1 O11 51.0(2) no
C6 C1 S1 O11 -133.73(19) no
C2 C1 S1 C9 165.02(18) no
C8 C9 S1 O12 -105.1(2) no
S3 C9 S1 O12 73.40(14) no
C8 C9 S1 O11 126.4(2) no
S3 C9 S1 O11 -55.11(13) no
S3 C9 S1 C1 -169.72(11) no
C7 C8 S2 C21 -54.35(18) no
C8 S2 C21 C26 136.3(2) no
C26 C21 C22 C23 -0.6(4) no
S2 C21 C22 C23 -174.58(19) no
C21 C22 C23 C24 0.6(4) no
C22 C23 C24 C25 0.0(4) no
C22 C23 C24 C27 -179.4(2) no
C23 C24 C25 C26 -0.7(4) no
C27 C24 C25 C26 178.7(2) no
C24 C25 C26 C21 0.8(4) no
C22 C21 C26 C25 -0.1(4) no
S2 C21 C26 C25 174.04(18) no
S1 C9 S3 C31 -128.77(12) no
C9 S3 C31 C36 -145.94(17) no
C36 C31 C32 C33 1.5(3) no
S3 C31 C32 C33 -179.84(15) no
C31 C32 C33 C34 -1.3(3) no
C32 C33 C34 C35 -0.3(3) no
C32 C33 C34 C37 -179.28(19) no
C33 C34 C35 C36 1.7(3) no
C37 C34 C35 C36 -179.29(19) no
C32 C31 C36 C35 -0.1(3) no
S3 C31 C36 C35 -178.85(16) no
C34 C35 C36 C31 -1.5(3) no

loop_
_cod_related_entry_id
_cod_related_entry_database
_cod_related_entry_code
1 ChemSpider 21107582
